data_2212522
loop_
_publ_author_name
'Peng, Hao'
'He, Hong-Wu'

_publ_section_title
;
 2-Methylpropan-2-aminium <i>O</i>-methyl
 {1-[(2,4-dichlorophenoxy)acetoxy]ethyl}phosphonate acetone solvate
;
_journal_coeditor_code CV2191
_journal_issue 3
_journal_name_full 'Acta Crystallographica Section E'
_journal_page_first o1180
_journal_page_last o1181
_journal_paper_doi 10.1107/S1600536807004953
_journal_volume 63
_journal_year 2007
_chemical_formula_iupac 'C4 H12 N + , C11 H12 Cl2 O6 P - , C3 H6 O'
_chemical_formula_moiety 'C4 H12 N + , C11 H12 Cl2 O6 P - , C3 H6 O'
_chemical_formula_sum 'C18 H30 Cl2 N O7 P'
_chemical_formula_weight 474.30
_chemical_name_systematic
;
2-Methylpropan-2-aminium O-methyl
{1-[(2,4-dichlorophenoxy)acetoxy]ethyl}phosphonate acetone solvate
;
_space_group_IT_number 14
_symmetry_cell_setting monoclinic
_symmetry_space_group_name_Hall '-P 2ybc'
_symmetry_space_group_name_H-M 'P 1 21/c 1'
_atom_sites_solution_hydrogens geom
_atom_sites_solution_primary direct
_atom_sites_solution_secondary difmap
_cell_angle_alpha 90.00
_cell_angle_beta 97.9150(10)
_cell_angle_gamma 90.00
_cell_formula_units_Z 4
_cell_length_a 21.1519(14)
_cell_length_b 9.8097(7)
_cell_length_c 11.7381(8)
_cell_measurement_reflns_used 6125
_cell_measurement_temperature 293(2)
_cell_measurement_theta_max 25.47
_cell_measurement_theta_min 2.29
_cell_volume 2412.4(3)
_computing_cell_refinement 'SAINT (Bruker, 2001)'
_computing_data_collection 'SMART (Bruker, 2001)'
_computing_data_reduction SAINT
_computing_molecular_graphics 'PLATON (Spek, 2003)'
_computing_publication_material PLATON
_computing_structure_refinement 'SHELXL97 (Sheldrick, 1997)'
_computing_structure_solution 'SHELXS97 (Sheldrick, 1997)'
_diffrn_ambient_temperature 293(2)
_diffrn_measured_fraction_theta_full 0.997
_diffrn_measured_fraction_theta_max 0.997
_diffrn_measurement_device_type 'Bruker SMART CCD area-detector'
_diffrn_measurement_method '\f and \w'
_diffrn_radiation_monochromator graphite
_diffrn_radiation_source 'fine-focus sealed tube'
_diffrn_radiation_type MoK\a
_diffrn_radiation_wavelength 0.71073
_diffrn_reflns_av_R_equivalents 0.0555
_diffrn_reflns_av_sigmaI/netI 0.0409
_diffrn_reflns_limit_h_max 27
_diffrn_reflns_limit_h_min -27
_diffrn_reflns_limit_k_max 12
_diffrn_reflns_limit_k_min -12
_diffrn_reflns_limit_l_max 15
_diffrn_reflns_limit_l_min -15
_diffrn_reflns_number 25260
_diffrn_reflns_theta_full 27.50
_diffrn_reflns_theta_max 27.50
_diffrn_reflns_theta_min 0.97
_exptl_absorpt_coefficient_mu 0.371
_exptl_absorpt_correction_type none
_exptl_crystal_colour colourless
_exptl_crystal_density_diffrn 1.306
_exptl_crystal_density_method 'not measured'
_exptl_crystal_description block
_exptl_crystal_F_000 1000
_exptl_crystal_size_max 0.30
_exptl_crystal_size_mid 0.20
_exptl_crystal_size_min 0.20
_refine_diff_density_max 0.423
_refine_diff_density_min -0.371
_refine_ls_extinction_method none
_refine_ls_goodness_of_fit_ref 1.033
_refine_ls_hydrogen_treatment constr
_refine_ls_matrix_type full
_refine_ls_number_parameters 273
_refine_ls_number_reflns 5528
_refine_ls_number_restraints 0
_refine_ls_restrained_S_all 1.033
_refine_ls_R_factor_all 0.0709
_refine_ls_R_factor_gt 0.0536
_refine_ls_shift/su_max 0.000
_refine_ls_shift/su_mean 0.000
_refine_ls_structure_factor_coef Fsqd
_refine_ls_weighting_details 'calc w = 1/[\s^2^(Fo^2^)+(0.0874P)^2^] where P=(Fo^2^+2Fc^2^)/3'
_refine_ls_weighting_scheme calc
_refine_ls_wR_factor_gt 0.1386
_refine_ls_wR_factor_ref 0.1521
_reflns_number_gt 4184
_reflns_number_total 5528
_reflns_threshold_expression I>2\s(I)
_cod_data_source_file cv2191.cif
_cod_data_source_block I
_cod_depositor_comments
;
The following automatic conversions were performed:
'_symmetry_cell_setting' value 'Monoclinic' changed to 'monoclinic'
according to '/home/saulius/struct/CIF-dictionaries/cif_core.dic'
dictionary named 'cif_core.dic' version 2.4.1 from 2010-06-29.

Automatic conversion script
Id: cif_fix_enum 1527 2010-12-29 10:47:43Z saulius 

The following automatic conversions were performed:

'_symmetry_cell_setting' value 'Monoclinic' changed to 'monoclinic'
according to /home/saulius/struct/CIF-dictionaries/cif_core.dic
dictionary named 'cif_core.dic' version 2.4.1 from 2010-06-29.

Automatic conversion script
Id: cif_fix_values 1715 2011-07-08 13:25:40Z adriana 
;
_cod_original_sg_symbol_H-M 'P 21/c'
_cod_database_code 2212522
_cod_database_fobs_code 2212522

loop_
_symmetry_equiv_pos_as_xyz
'x, y, z'
'-x, y+1/2, -z+1/2'
'-x, -y, -z'
'x, -y-1/2, z-1/2'

loop_
_atom_site_type_symbol
_atom_site_label
_atom_site_fract_x
_atom_site_fract_y
_atom_site_fract_z
_atom_site_U_iso_or_equiv
_atom_site_adp_type
_atom_site_calc_flag
_atom_site_refinement_flags
_atom_site_occupancy
Cl Cl1 0.03529(3) 0.58097(9) 0.33632(7) 0.0790(3) Uani d . 1
Cl Cl2 0.05140(5) 0.27289(11) -0.03560(9) 0.1076(3) Uani d . 1
N N8 0.44768(7) 0.51555(15) 0.12326(13) 0.0317(3) Uani d . 1
H H8A 0.4477 0.4666 0.1871 0.048 Uiso calc R 1
H H8B 0.4849 0.5584 0.1254 0.048 Uiso calc R 1
H H8C 0.4418 0.4606 0.0624 0.048 Uiso calc R 1
O O1 0.17116(7) 0.55474(19) 0.37945(16) 0.0652(5) Uani d . 1
O O2 0.24655(8) 0.33963(19) 0.47536(17) 0.0673(5) Uani d . 1
O O3 0.33450(6) 0.46065(13) 0.45685(13) 0.0422(3) Uani d . 1
O O4 0.44570(7) 0.36757(14) 0.31961(12) 0.0424(3) Uani d . 1
O O5 0.43467(6) 0.13508(13) 0.41453(11) 0.0380(3) Uani d . 1
O O6 0.34305(7) 0.24511(14) 0.28321(12) 0.0450(4) Uani d . 1
O O7 0.22733(12) 0.8359(3) 0.2121(3) 0.1262(10) Uani d . 1
P P1 0.40599(2) 0.26877(5) 0.37354(4) 0.03149(15) Uani d . 1
C C1 0.08063(11) 0.4906(2) 0.2515(2) 0.0533(6) Uani d . 1
C C2 0.05191(12) 0.4250(3) 0.1550(2) 0.0630(7) Uani d . 1
H H2 0.0078 0.4281 0.1356 0.076 Uiso calc R 1
C C3 0.08848(13) 0.3550(3) 0.0875(2) 0.0649(7) Uani d . 1
C C4 0.15341(13) 0.3485(3) 0.1149(2) 0.0658(7) Uani d . 1
H H4 0.1777 0.3001 0.0684 0.079 Uiso calc R 1
C C5 0.18231(11) 0.4141(3) 0.2114(2) 0.0585(6) Uani d . 1
H H5 0.2265 0.4103 0.2298 0.070 Uiso calc R 1
C C6 0.14692(10) 0.4859(2) 0.2818(2) 0.0503(6) Uani d . 1
C C7 0.23840(11) 0.5703(3) 0.4042(2) 0.0594(6) Uani d . 1
H H7A 0.2479 0.6418 0.4610 0.071 Uiso calc R 1
H H7B 0.2549 0.5986 0.3348 0.071 Uiso calc R 1
C C8 0.27180(10) 0.4413(2) 0.44875(19) 0.0451(5) Uani d . 1
C C9 0.37686(9) 0.34753(19) 0.49753(17) 0.0352(4) Uani d . 1
H H9 0.3530 0.2800 0.5359 0.042 Uiso calc . 1
C C10 0.43021(11) 0.4045(2) 0.58262(19) 0.0473(5) Uani d . 1
H H10A 0.4547 0.4679 0.5444 0.071 Uiso calc R 1
H H10B 0.4573 0.3315 0.6144 0.071 Uiso calc R 1
H H10C 0.4126 0.4503 0.6433 0.071 Uiso calc R 1
C C11 0.30375(12) 0.1269(2) 0.2866(2) 0.0561(6) Uani d . 1
H H11A 0.3299 0.0467 0.2911 0.084 Uiso calc R 1
H H11B 0.2732 0.1234 0.2181 0.084 Uiso calc R 1
H H11C 0.2818 0.1314 0.3527 0.084 Uiso calc R 1
C C12 0.1209(2) 0.8430(9) 0.1333(5) 0.199(3) Uani d . 1
H H12A 0.1103 0.9255 0.0909 0.299 Uiso calc R 1
H H12B 0.0846 0.8128 0.1674 0.299 Uiso calc R 1
H H12C 0.1326 0.7739 0.0822 0.299 Uiso calc R 1
C C13 0.17452(18) 0.8687(4) 0.2240(4) 0.0971(12) Uani d . 1
C C14 0.1595(3) 0.9276(6) 0.3312(5) 0.173(2) Uani d . 1
H H14A 0.1293 0.8704 0.3625 0.260 Uiso calc R 1
H H14B 0.1415 1.0167 0.3165 0.260 Uiso calc R 1
H H14C 0.1978 0.9344 0.3853 0.260 Uiso calc R 1
C C15 0.33202(11) 0.5419(2) 0.1079(2) 0.0500(5) Uani d . 1
H H15A 0.3330 0.4835 0.1738 0.075 Uiso calc R 1
H H15B 0.3260 0.4878 0.0391 0.075 Uiso calc R 1
H H15C 0.2974 0.6055 0.1066 0.075 Uiso calc R 1
C C16 0.39448(9) 0.61890(18) 0.11469(16) 0.0344(4) Uani d . 1
C C17 0.40579(12) 0.7068(2) 0.2220(2) 0.0543(6) Uani d . 1
H H17A 0.4058 0.6504 0.2888 0.081 Uiso calc R 1
H H17B 0.3724 0.7735 0.2197 0.081 Uiso calc R 1
H H17C 0.4462 0.7520 0.2252 0.081 Uiso calc R 1
C C18 0.39792(12) 0.7009(2) 0.0059(2) 0.0513(6) Uani d . 1
H H18A 0.3637 0.7661 -0.0041 0.077 Uiso calc R 1
H H18B 0.3941 0.6407 -0.0591 0.077 Uiso calc R 1
H H18C 0.4381 0.7479 0.0122 0.077 Uiso calc R 1

loop_
_atom_site_aniso_label
_atom_site_aniso_U_11
_atom_site_aniso_U_22
_atom_site_aniso_U_33
_atom_site_aniso_U_12
_atom_site_aniso_U_13
_atom_site_aniso_U_23
Cl1 0.0413(4) 0.1071(6) 0.0896(5) 0.0205(3) 0.0124(3) -0.0214(4)
Cl2 0.1030(7) 0.1217(8) 0.0927(7) -0.0070(6) -0.0057(5) -0.0424(6)
N8 0.0400(9) 0.0292(8) 0.0274(8) -0.0019(6) 0.0096(7) 0.0015(6)
O1 0.0336(8) 0.0875(13) 0.0736(12) 0.0120(8) 0.0038(8) -0.0215(10)
O2 0.0444(9) 0.0792(12) 0.0786(13) -0.0154(9) 0.0102(8) 0.0195(10)
O3 0.0335(7) 0.0345(7) 0.0599(9) 0.0025(6) 0.0106(6) 0.0023(6)
O4 0.0449(8) 0.0452(8) 0.0384(8) -0.0020(6) 0.0101(6) 0.0131(6)
O5 0.0465(8) 0.0348(7) 0.0344(7) 0.0085(6) 0.0109(6) 0.0078(5)
O6 0.0501(9) 0.0429(8) 0.0389(8) -0.0037(6) -0.0045(7) 0.0059(6)
O7 0.0722(16) 0.111(2) 0.196(3) 0.0115(15) 0.0212(18) 0.016(2)
P1 0.0360(3) 0.0310(3) 0.0279(3) 0.00232(19) 0.00594(19) 0.00663(18)
C1 0.0374(12) 0.0588(14) 0.0652(16) 0.0081(10) 0.0123(11) -0.0008(12)
C2 0.0411(13) 0.0734(17) 0.0727(18) -0.0005(12) 0.0017(12) -0.0039(14)
C3 0.0620(16) 0.0661(16) 0.0649(17) 0.0002(13) 0.0031(13) -0.0079(13)
C4 0.0655(17) 0.0715(17) 0.0630(17) 0.0174(14) 0.0181(14) -0.0045(14)
C5 0.0396(12) 0.0722(17) 0.0651(17) 0.0135(11) 0.0127(11) 0.0028(13)
C6 0.0358(11) 0.0583(14) 0.0570(14) 0.0068(10) 0.0070(10) 0.0002(11)
C7 0.0373(12) 0.0617(15) 0.0776(18) 0.0078(10) 0.0021(11) -0.0064(13)
C8 0.0348(11) 0.0542(13) 0.0471(13) -0.0038(9) 0.0083(9) -0.0046(10)
C9 0.0382(10) 0.0309(9) 0.0378(11) 0.0003(8) 0.0095(8) 0.0041(8)
C10 0.0518(13) 0.0479(12) 0.0410(12) 0.0006(10) 0.0021(10) -0.0026(9)
C11 0.0582(14) 0.0554(14) 0.0523(14) -0.0164(11) -0.0015(11) -0.0031(11)
C12 0.107(4) 0.352(9) 0.129(5) -0.043(5) -0.013(3) 0.084(5)
C13 0.070(2) 0.092(3) 0.130(3) -0.0102(19) 0.017(2) 0.032(2)
C14 0.144(5) 0.188(6) 0.198(6) -0.045(4) 0.064(4) -0.058(5)
C15 0.0419(12) 0.0516(13) 0.0565(14) 0.0018(10) 0.0074(10) 0.0056(11)
C16 0.0411(11) 0.0313(10) 0.0312(10) 0.0045(8) 0.0065(8) 0.0007(7)
C17 0.0652(15) 0.0503(13) 0.0477(13) 0.0086(11) 0.0090(11) -0.0163(10)
C18 0.0647(15) 0.0421(12) 0.0468(13) 0.0055(10) 0.0063(11) 0.0163(10)

loop_
_atom_type_symbol
_atom_type_description
_atom_type_scat_dispersion_real
_atom_type_scat_dispersion_imag
_atom_type_scat_source
C C 0.0033 0.0016 'International Tables Vol C Tables 4.2.6.8 and 6.1.1.4'
H H 0.0000 0.0000 'International Tables Vol C Tables 4.2.6.8 and 6.1.1.4'
N N 0.0061 0.0033 'International Tables Vol C Tables 4.2.6.8 and 6.1.1.4'
O O 0.0106 0.0060 'International Tables Vol C Tables 4.2.6.8 and 6.1.1.4'
P P 0.1023 0.0942 'International Tables Vol C Tables 4.2.6.8 and 6.1.1.4'
Cl Cl 0.1484 0.1585 'International Tables Vol C Tables 4.2.6.8 and 6.1.1.4'

loop_
_geom_angle_atom_site_label_1
_geom_angle_atom_site_label_2
_geom_angle_atom_site_label_3
_geom_angle
C16 N8 H8A 109.5
C16 N8 H8B 109.5
H8A N8 H8B 109.5
C16 N8 H8C 109.5
H8A N8 H8C 109.5
H8B N8 H8C 109.5
C6 O1 C7 118.28(18)
C8 O3 C9 118.33(16)
C11 O6 P1 122.20(13)
O4 P1 O5 118.84(8)
O4 P1 O6 106.31(8)
O5 P1 O6 110.45(8)
O4 P1 C9 109.69(8)
O5 P1 C9 106.30(8)
O6 P1 C9 104.36(9)
C2 C1 C6 120.6(2)
C2 C1 Cl1 120.09(18)
C6 C1 Cl1 119.3(2)
C3 C2 C1 119.6(2)
C3 C2 H2 120.2
C1 C2 H2 120.2
C2 C3 C4 121.2(3)
C2 C3 Cl2 119.1(2)
C4 C3 Cl2 119.7(2)
C3 C4 C5 119.4(2)
C3 C4 H4 120.3
C5 C4 H4 120.3
C4 C5 C6 121.1(2)
C4 C5 H5 119.4
C6 C5 H5 119.4
O1 C6 C5 125.5(2)
O1 C6 C1 116.3(2)
C5 C6 C1 118.1(2)
O1 C7 C8 112.9(2)
O1 C7 H7A 109.0
C8 C7 H7A 109.0
O1 C7 H7B 109.0
C8 C7 H7B 109.0
H7A C7 H7B 107.8
O2 C8 O3 125.3(2)
O2 C8 C7 126.0(2)
O3 C8 C7 108.68(18)
O3 C9 C10 107.68(16)
O3 C9 P1 108.60(13)
C10 C9 P1 112.37(14)
O3 C9 H9 109
C10 C9 H9 109
P1 C9 H9 109
C9 C10 H10A 109.5
C9 C10 H10B 109.5
H10A C10 H10B 109.5
C9 C10 H10C 109.5
H10A C10 H10C 109.5
H10B C10 H10C 109.5
O6 C11 H11A 109.5
O6 C11 H11B 109.5
H11A C11 H11B 109.5
O6 C11 H11C 109.5
H11A C11 H11C 109.5
H11B C11 H11C 109.5
C13 C12 H12A 109.5
C13 C12 H12B 109.5
H12A C12 H12B 109.5
C13 C12 H12C 109.5
H12A C12 H12C 109.5
H12B C12 H12C 109.5
O7 C13 C14 121.9(5)
O7 C13 C12 120.9(5)
C14 C13 C12 117.1(5)
C13 C14 H14A 109.5
C13 C14 H14B 109.5
H14A C14 H14B 109.5
C13 C14 H14C 109.5
H14A C14 H14C 109.5
H14B C14 H14C 109.5
C16 C15 H15A 109.5
C16 C15 H15B 109.5
H15A C15 H15B 109.5
C16 C15 H15C 109.5
H15A C15 H15C 109.5
H15B C15 H15C 109.5
N8 C16 C15 107.79(15)
N8 C16 C17 107.20(16)
C15 C16 C17 111.34(17)
N8 C16 C18 106.89(15)
C15 C16 C18 111.25(18)
C17 C16 C18 112.09(18)
C16 C17 H17A 109.5
C16 C17 H17B 109.5
H17A C17 H17B 109.5
C16 C17 H17C 109.5
H17A C17 H17C 109.5
H17B C17 H17C 109.5
C16 C18 H18A 109.5
C16 C18 H18B 109.5
H18A C18 H18B 109.5
C16 C18 H18C 109.5
H18A C18 H18C 109.5
H18B C18 H18C 109.5

loop_
_geom_bond_atom_site_label_1
_geom_bond_atom_site_label_2
_geom_bond_distance
Cl1 C1 1.720(2)
Cl2 C3 1.744(3)
N8 C16 1.508(2)
N8 H8A 0.8900
N8 H8B 0.8900
N8 H8C 0.8900
O1 C6 1.368(3)
O1 C7 1.420(3)
O2 C8 1.193(3)
O3 C8 1.330(2)
O3 C9 1.464(2)
O4 P1 1.4805(13)
O5 P1 1.4964(13)
O6 C11 1.430(3)
O6 P1 1.6005(15)
O7 C13 1.189(4)
P1 C9 1.8279(19)
C1 C2 1.370(4)
C1 C6 1.399(3)
C2 C3 1.366(4)
C2 H2 0.9300
C3 C4 1.368(4)
C4 C5 1.371(4)
C4 H4 0.9300
C5 C6 1.382(3)
C5 H5 0.9300
C7 C8 1.507(3)
C7 H7A 0.9700
C7 H7B 0.9700
C9 C10 1.508(3)
C9 H9 0.98
C10 H10A 0.9600
C10 H10B 0.9600
C10 H10C 0.9600
C11 H11A 0.9600
C11 H11B 0.9600
C11 H11C 0.9600
C12 C13 1.467(6)
C12 H12A 0.9600
C12 H12B 0.9600
C12 H12C 0.9600
C13 C14 1.460(6)
C14 H14A 0.9600
C14 H14B 0.9600
C14 H14C 0.9600
C15 C16 1.515(3)
C15 H15A 0.9600
C15 H15B 0.9600
C15 H15C 0.9600
C16 C17 1.518(3)
C16 C18 1.520(3)
C17 H17A 0.9600
C17 H17B 0.9600
C17 H17C 0.9600
C18 H18A 0.9600
C18 H18B 0.9600
C18 H18C 0.9600

loop_
_geom_hbond_atom_site_label_D
_geom_hbond_atom_site_label_H
_geom_hbond_atom_site_label_A
_geom_hbond_site_symmetry_A
_geom_hbond_distance_DH
_geom_hbond_distance_HA
_geom_hbond_distance_DA
_geom_hbond_angle_DHA
_geom_hbond_publ_flag
N8 H8B O5 2_655 0.89 1.97 2.841(2) 164 yes
N8 H8C O5 4_565 0.89 1.96 2.8419(19) 170 yes
C4 H4 O2 4_565 0.93 2.37 3.295(3) 172 yes
N8 H8A O4 . 0.89 1.84 2.7290(19) 178 yes

loop_
_geom_torsion_atom_site_label_1
_geom_torsion_atom_site_label_2
_geom_torsion_atom_site_label_3
_geom_torsion_atom_site_label_4
_geom_torsion
C11 O6 P1 O4 159.12(17)
C11 O6 P1 O5 28.91(19)
C11 O6 P1 C9 -84.95(18)
C6 C1 C2 C3 -0.3(4)
Cl1 C1 C2 C3 179.2(2)
C1 C2 C3 C4 0.3(4)
C1 C2 C3 Cl2 -179.6(2)
C2 C3 C4 C5 -0.4(4)
Cl2 C3 C4 C5 179.6(2)
C3 C4 C5 C6 0.4(4)
C7 O1 C6 C5 8.8(4)
C7 O1 C6 C1 -170.6(2)
C4 C5 C6 O1 -179.8(3)
C4 C5 C6 C1 -0.4(4)
C2 C1 C6 O1 179.8(2)
Cl1 C1 C6 O1 0.3(3)
C2 C1 C6 C5 0.4(4)
Cl1 C1 C6 C5 -179.13(19)
C6 O1 C7 C8 -75.4(3)
C9 O3 C8 O2 2.4(3)
C9 O3 C8 C7 -179.38(17)
O1 C7 C8 O2 -8.9(4)
O1 C7 C8 O3 172.91(19)
C8 O3 C9 C10 -136.08(18)
C8 O3 C9 P1 102.00(17)
O4 P1 C9 O3 64.43(14)
O5 P1 C9 O3 -165.90(12)
O6 P1 C9 O3 -49.12(14)
O4 P1 C9 C10 -54.59(16)
O5 P1 C9 C10 75.09(16)
O6 P1 C9 C10 -168.13(14)
